data_2310741
loop_
_publ_author_name
'W\"olfel, Alexander'
'Dorscht, Philipp'
'Lichtenberg, Frank'
'van Smaalen, Sander'

_publ_section_title
;
 Anisotropic thermal expansion of La(n)(Ti,Fe)(n)O(3n + 2) (n = 5 and 6)
;
_journal_coden_ASTM ACSBDA
_journal_coeditor_code BP5048
_journal_issue 2
_journal_name_full
;
 Acta Crystallographica, Section B: Structural Science, Crystal
 Engineering and Materials
;
_journal_page_first 137
_journal_page_last 144
_journal_paper_doi 10.1107/S2052519213003126
_journal_volume 69
_journal_year 2013
_chemical_formula_sum 'Fe0.615 La3.333 O11.333 Ti2.718'
_chemical_formula_weight 808.8
_space_group_IT_number 14
_space_group_ssg_name X21/b(\a\b0)00
_symmetry_cell_setting monoclinic
_symmetry_space_group_name_Hall '-P 2ybc (-1/4*x+1/2*z,1/2*x,y)'
_symmetry_space_group_name_H-M 'P 1 21/c 1 (2*c,2*a+c,b)'
_cell_angle_alpha 90
_cell_angle_beta 90
_cell_angle_gamma 89.998(17)
_cell_formula_units_Z 1
_cell_length_a 7.8422(16)
_cell_length_b 5.2254(14)
_cell_length_c 5.5484(12)
_cell_measurement_temperature 350
_cell_modulation_dimension 1
_cell_volume 227.37(9)
_diffrn_ambient_temperature 350
_diffrn_measured_fraction_theta_full 0.98
_diffrn_measured_fraction_theta_max 0.94
_diffrn_measurement_device 'four-cycle diffractometer'
_diffrn_measurement_device_type 'Bruker CCD'
_diffrn_radiation_monochromator graphite
_diffrn_radiation_probe x-ray
_diffrn_radiation_source 'X-ray tube'
_diffrn_radiation_wavelength 0.71069
_diffrn_reflns_av_R_equivalents 0.0446
_diffrn_reflns_av_sigmaI/netI 0.0221
_diffrn_reflns_limit_h_max 13
_diffrn_reflns_limit_h_min -13
_diffrn_reflns_limit_index_m_1_max 6
_diffrn_reflns_limit_index_m_1_min -5
_diffrn_reflns_limit_k_max 8
_diffrn_reflns_limit_k_min -8
_diffrn_reflns_limit_l_max 9
_diffrn_reflns_limit_l_min -9
_diffrn_reflns_number 58567
_diffrn_reflns_theta_full 33.98
_diffrn_reflns_theta_max 36.45
_diffrn_reflns_theta_min 2.6
_exptl_absorpt_coefficient_mu 18.575
_exptl_crystal_density_diffrn 5.9049
_exptl_crystal_F_000 356
_refine_diff_density_max 4.28
_refine_diff_density_min -3.74
_refine_ls_extinction_coef 1380(60)
_refine_ls_extinction_method 'B-C type 1 Gaussian isotropic (Becker & Coppens, 1974)'
_refine_ls_goodness_of_fit_gt 2.90
_refine_ls_goodness_of_fit_ref 2.83
_refine_ls_number_constraints 8
_refine_ls_number_parameters 147
_refine_ls_number_reflns 6517
_refine_ls_number_restraints 0
_refine_ls_R_factor_all 0.0367
_refine_ls_R_factor_gt 0.0340
_refine_ls_shift/su_max 0.0094
_refine_ls_shift/su_mean 0.0004
_refine_ls_structure_factor_coef F
_refine_ls_weighting_details w=1/(\s^2^(F)+0.0001F^2^)
_refine_ls_weighting_scheme sigma
_refine_ls_wR_factor_gt 0.0500
_refine_ls_wR_factor_ref 0.0503
_reflns_number_gt 6166
_reflns_number_total 6517
_reflns_threshold_expression I>3\s(I)
_cod_data_source_file bp5048sup1.cif
_cod_data_source_block n5_350K
_cod_database_code 2310741
_jana_cell_commen_supercell_matrix_1_1 1
_jana_cell_commen_supercell_matrix_1_2 0
_jana_cell_commen_supercell_matrix_1_3 0
_jana_cell_commen_supercell_matrix_2_1 0
_jana_cell_commen_supercell_matrix_2_2 12
_jana_cell_commen_supercell_matrix_2_3 0
_jana_cell_commen_supercell_matrix_3_1 0
_jana_cell_commen_supercell_matrix_3_2 0
_jana_cell_commen_supercell_matrix_3_3 1
_jana_cell_commen_t_section_1 0

loop_
_space_group_symop_id
_space_group_symop_operation_xyz
1 x,y,z
2 -x+0.25,-y,z+0.5
3 x+0.25,y+0.5,z
4 -x+0.5,-y+0.5,z+0.5
5 x+0.5,y,z
6 -x+0.75,-y,z+0.5
7 x+0.75,y+0.5,z
8 -x,-y+0.5,z+0.5
9 -x,-y,-z
10 x+0.25,y,-z+0.5
11 -x+0.25,-y+0.5,-z
12 x+0.5,y+0.5,-z+0.5
13 -x+0.5,-y,-z
14 x+0.75,y,-z+0.5
15 -x+0.75,-y+0.5,-z
16 x,y+0.5,-z+0.5

loop_
_space_group_symop_ssg_id
_space_group_symop_ssg_operation_algebraic
1 x1,x2,x3,x4
2 -x1+1/4,-x2,x3+1/2,-x4+1/4
3 -x1,-x2,-x3,-x4+1/2
4 x1,x2+1/2,-x3+1/2,x4
5 x1+1/2,x2,x3,x4+1/2
6 -x1+3/4,-x2,x3+1/2,-x4+3/4
7 -x1+1/2,-x2,-x3,-x4
8 x1+1/2,x2+1/2,-x3+1/2,x4+1/2
9 x1+3/4,x2+1/2,x3,x4+1/4
10 -x1,-x2+1/2,x3+1/2,-x4+1/2
11 -x1+3/4,-x2+1/2,-x3,-x4+3/4
12 x1+3/4,x2,-x3+1/2,x4+1/4
13 x1+1/4,x2+1/2,x3,x4+3/4
14 -x1+1/2,-x2+1/2,x3+1/2,-x4
15 -x1+1/4,-x2+1/2,-x3,-x4+1/4
16 x1+1/4,x2,-x3+1/2,x4+3/4

loop_
_atom_site_label
_atom_site_type_symbol
_atom_site_fract_x
_atom_site_fract_y
_atom_site_fract_z
_atom_site_adp_type
_atom_site_U_iso_or_equiv
_atom_site_symmetry_multiplicity
_atom_site_occupancy
_atom_site_calc_flag
La1 La -0.00036(2) -0.01550(4) 0.00253(3) Uani 0.00588(5) 16 0.125 d
La2 La -0.00100(6) 0.29264(5) -0.08902(5) Uani 0.00652(6) 16 0.0417 d
La3 La -0.00301(6) -0.23029(7) 0.04969(6) Uani 0.01164(7) 16 0.0417 d
Ti11 Ti 0.25 0 0.5 Uani 0.00393(12) 8 0.0221(9) d
Fe11 Fe 0.25 0 0.5 Uani 0.00393(12) 8 0.0195(9) d
Ti12 Ti 0.25 0 0.5 Uani 0.00393(12) 16 0.0341(7) d
Fe12 Fe 0.25 0 0.5 Uani 0.00393(12) 16 0.0076(7) d
Ti13 Ti 0.25 0 0.5 Uani 0.00393(12) 16 0.0416(7) d
Fe13 Fe 0.25 0 0.5 Uani 0.00393(12) 16 0.0001(7) d
Ti21 Ti 0.75 0 0.5 Uani 0.00377(12) 8 0.0224(9) d
Fe21 Fe 0.75 0 0.5 Uani 0.00377(12) 8 0.0193(9) d
Ti22 Ti 0.75 0 0.5 Uani 0.00377(12) 16 0.0353(7) d
Fe22 Fe 0.75 0 0.5 Uani 0.00377(12) 16 0.0064(7) d
Ti23 Ti 0.75 0 0.5 Uani 0.00377(12) 16 0.0397(7) d
Fe23 Fe 0.75 0 0.5 Uani 0.00377(12) 16 0.0020(7) d
O1 O 0.0000(2) 0.0033(3) 0.5523(3) Uani 0.0080(4) 16 0.2083 d
O2 O 0.2275(3) 0.2147(3) 0.2074(3) Uani 0.0075(4) 16 0.25 d
O3 O 0.7737(2) 0.2065(4) 0.2027(3) Uani 0.0077(4) 16 0.25 d

loop_
_atom_site_aniso_label
_atom_site_aniso_type_symbol
_atom_site_aniso_U_11
_atom_site_aniso_U_22
_atom_site_aniso_U_33
_atom_site_aniso_U_12
_atom_site_aniso_U_13
_atom_site_aniso_U_23
La1 La 0.00428(8) 0.00738(9) 0.00599(8) 0.00006(10) -0.00009(8) -0.00179(4)
La2 La 0.00344(9) 0.01081(13) 0.00533(10) -0.00103(12) 0.00074(13) -0.00269(8)
La3 La 0.00284(10) 0.02084(16) 0.01122(11) 0.00112(15) -0.00040(14) -0.00704(11)
Ti11 Ti 0.0043(2) 0.0042(2) 0.0033(2) 0.0006(4) -0.0010(2) -0.00035(14)
Fe11 Fe 0.0043(2) 0.0042(2) 0.0033(2) 0.0006(4) -0.0010(2) -0.00035(14)
Ti12 Ti 0.0043(2) 0.0042(2) 0.0033(2) 0.0006(4) -0.0010(2) -0.00035(14)
Fe12 Fe 0.0043(2) 0.0042(2) 0.0033(2) 0.0006(4) -0.0010(2) -0.00035(14)
Ti13 Ti 0.0043(2) 0.0042(2) 0.0033(2) 0.0006(4) -0.0010(2) -0.00035(14)
Fe13 Fe 0.0043(2) 0.0042(2) 0.0033(2) 0.0006(4) -0.0010(2) -0.00035(14)
Ti21 Ti 0.0042(2) 0.0041(2) 0.0031(2) 0.0007(4) -0.0006(2) 0.00007(14)
Fe21 Fe 0.0042(2) 0.0041(2) 0.0031(2) 0.0007(4) -0.0006(2) 0.00007(14)
Ti22 Ti 0.0042(2) 0.0041(2) 0.0031(2) 0.0007(4) -0.0006(2) 0.00007(14)
Fe22 Fe 0.0042(2) 0.0041(2) 0.0031(2) 0.0007(4) -0.0006(2) 0.00007(14)
Ti23 Ti 0.0042(2) 0.0041(2) 0.0031(2) 0.0007(4) -0.0006(2) 0.00007(14)
Fe23 Fe 0.0042(2) 0.0041(2) 0.0031(2) 0.0007(4) -0.0006(2) 0.00007(14)
O1 O 0.0033(6) 0.0095(8) 0.0111(7) -0.0011(7) 0.0005(5) -0.0007(5)
O2 O 0.0081(8) 0.0078(7) 0.0067(6) 0.0001(6) 0.0004(5) 0.0015(5)
O3 O 0.0092(8) 0.0078(7) 0.0062(6) 0.0002(5) 0.0012(5) 0.0032(5)

loop_
_atom_site_displace_Fourier_atom_site_label
_atom_site_displace_Fourier_axis
_atom_site_displace_Fourier_wave_vector_seq_id
_atom_site_displace_Fourier_param_cos
_atom_site_displace_Fourier_param_sin
Ti11 x 1 0 -0.0056(4)
Ti11 y 1 0 0.1286(3)
Ti11 z 1 0 -0.0800(3)
Ti11 x 2 0 0
Ti11 y 2 0 0
Ti11 z 2 0 0
Ti11 x 3 0 0
Ti11 y 3 0 0
Ti11 z 3 0 0
Ti11 x 4 0 0
Ti11 y 4 0 0
Ti11 z 4 0 0
Ti11 x 5 0 0
Ti11 y 5 0 0
Ti11 z 5 0 0
Ti11 x 6 0 0.0014(2)
Ti11 y 6 0 0.02399(17)
Ti11 z 6 0 0.02888(15)
Fe11 x 1 0 -0.0056(4)
Fe11 y 1 0 0.1286(3)
Fe11 z 1 0 -0.0800(3)
Fe11 x 2 0 0
Fe11 y 2 0 0
Fe11 z 2 0 0
Fe11 x 3 0 0
Fe11 y 3 0 0
Fe11 z 3 0 0
Fe11 x 4 0 0
Fe11 y 4 0 0
Fe11 z 4 0 0
Fe11 x 5 0 0
Fe11 y 5 0 0
Fe11 z 5 0 0
Fe11 x 6 0 0.0014(2)
Fe11 y 6 0 0.02399(17)
Fe11 z 6 0 0.02888(15)
Ti12 x 1 0 -0.0056(4)
Ti12 y 1 0 0.1286(3)
Ti12 z 1 0 -0.0800(3)
Ti12 x 2 0 0
Ti12 y 2 0 0
Ti12 z 2 0 0
Ti12 x 3 0 0
Ti12 y 3 0 0
Ti12 z 3 0 0
Ti12 x 4 0 0
Ti12 y 4 0 0
Ti12 z 4 0 0
Ti12 x 5 0 0
Ti12 y 5 0 0
Ti12 z 5 0 0
Ti12 x 6 0 0.0014(2)
Ti12 y 6 0 0.02399(17)
Ti12 z 6 0 0.02888(15)
Fe12 x 1 0 -0.0056(4)
Fe12 y 1 0 0.1286(3)
Fe12 z 1 0 -0.0800(3)
Fe12 x 2 0 0
Fe12 y 2 0 0
Fe12 z 2 0 0
Fe12 x 3 0 0
Fe12 y 3 0 0
Fe12 z 3 0 0
Fe12 x 4 0 0
Fe12 y 4 0 0
Fe12 z 4 0 0
Fe12 x 5 0 0
Fe12 y 5 0 0
Fe12 z 5 0 0
Fe12 x 6 0 0.0014(2)
Fe12 y 6 0 0.02399(17)
Fe12 z 6 0 0.02888(15)
Ti13 x 1 0 -0.0056(4)
Ti13 y 1 0 0.1286(3)
Ti13 z 1 0 -0.0800(3)
Ti13 x 2 0 0
Ti13 y 2 0 0
Ti13 z 2 0 0
Ti13 x 3 0 0
Ti13 y 3 0 0
Ti13 z 3 0 0
Ti13 x 4 0 0
Ti13 y 4 0 0
Ti13 z 4 0 0
Ti13 x 5 0 0
Ti13 y 5 0 0
Ti13 z 5 0 0
Ti13 x 6 0 0.0014(2)
Ti13 y 6 0 0.02399(17)
Ti13 z 6 0 0.02888(15)
Fe13 x 1 0 -0.0056(4)
Fe13 y 1 0 0.1286(3)
Fe13 z 1 0 -0.0800(3)
Fe13 x 2 0 0
Fe13 y 2 0 0
Fe13 z 2 0 0
Fe13 x 3 0 0
Fe13 y 3 0 0
Fe13 z 3 0 0
Fe13 x 4 0 0
Fe13 y 4 0 0
Fe13 z 4 0 0
Fe13 x 5 0 0
Fe13 y 5 0 0
Fe13 z 5 0 0
Fe13 x 6 0 0.0014(2)
Fe13 y 6 0 0.02399(17)
Fe13 z 6 0 0.02888(15)
Ti21 x 1 0 0.0013(4)
Ti21 y 1 0 0.1447(3)
Ti21 z 1 0 -0.0872(3)
Ti21 x 2 0 0
Ti21 y 2 0 0
Ti21 z 2 0 0
Ti21 x 3 0 0
Ti21 y 3 0 0
Ti21 z 3 0 0
Ti21 x 4 0 0
Ti21 y 4 0 0
Ti21 z 4 0 0
Ti21 x 5 0 0
Ti21 y 5 0 0
Ti21 z 5 0 0
Ti21 x 6 0 -0.0023(2)
Ti21 y 6 0 0.02296(17)
Ti21 z 6 0 0.02939(14)
Fe21 x 1 0 0.0013(4)
Fe21 y 1 0 0.1447(3)
Fe21 z 1 0 -0.0872(3)
Fe21 x 2 0 0
Fe21 y 2 0 0
Fe21 z 2 0 0
Fe21 x 3 0 0
Fe21 y 3 0 0
Fe21 z 3 0 0
Fe21 x 4 0 0
Fe21 y 4 0 0
Fe21 z 4 0 0
Fe21 x 5 0 0
Fe21 y 5 0 0
Fe21 z 5 0 0
Fe21 x 6 0 -0.0023(2)
Fe21 y 6 0 0.02296(17)
Fe21 z 6 0 0.02939(14)
Ti22 x 1 0 0.0013(4)
Ti22 y 1 0 0.1447(3)
Ti22 z 1 0 -0.0872(3)
Ti22 x 2 0 0
Ti22 y 2 0 0
Ti22 z 2 0 0
Ti22 x 3 0 0
Ti22 y 3 0 0
Ti22 z 3 0 0
Ti22 x 4 0 0
Ti22 y 4 0 0
Ti22 z 4 0 0
Ti22 x 5 0 0
Ti22 y 5 0 0
Ti22 z 5 0 0
Ti22 x 6 0 -0.0023(2)
Ti22 y 6 0 0.02296(17)
Ti22 z 6 0 0.02939(14)
Fe22 x 1 0 0.0013(4)
Fe22 y 1 0 0.1447(3)
Fe22 z 1 0 -0.0872(3)
Fe22 x 2 0 0
Fe22 y 2 0 0
Fe22 z 2 0 0
Fe22 x 3 0 0
Fe22 y 3 0 0
Fe22 z 3 0 0
Fe22 x 4 0 0
Fe22 y 4 0 0
Fe22 z 4 0 0
Fe22 x 5 0 0
Fe22 y 5 0 0
Fe22 z 5 0 0
Fe22 x 6 0 -0.0023(2)
Fe22 y 6 0 0.02296(17)
Fe22 z 6 0 0.02939(14)
Ti23 x 1 0 0.0013(4)
Ti23 y 1 0 0.1447(3)
Ti23 z 1 0 -0.0872(3)
Ti23 x 2 0 0
Ti23 y 2 0 0
Ti23 z 2 0 0
Ti23 x 3 0 0
Ti23 y 3 0 0
Ti23 z 3 0 0
Ti23 x 4 0 0
Ti23 y 4 0 0
Ti23 z 4 0 0
Ti23 x 5 0 0
Ti23 y 5 0 0
Ti23 z 5 0 0
Ti23 x 6 0 -0.0023(2)
Ti23 y 6 0 0.02296(17)
Ti23 z 6 0 0.02939(14)
Fe23 x 1 0 0.0013(4)
Fe23 y 1 0 0.1447(3)
Fe23 z 1 0 -0.0872(3)
Fe23 x 2 0 0
Fe23 y 2 0 0
Fe23 z 2 0 0
Fe23 x 3 0 0
Fe23 y 3 0 0
Fe23 z 3 0 0
Fe23 x 4 0 0
Fe23 y 4 0 0
Fe23 z 4 0 0
Fe23 x 5 0 0
Fe23 y 5 0 0
Fe23 z 5 0 0
Fe23 x 6 0 -0.0023(2)
Fe23 y 6 0 0.02296(17)
Fe23 z 6 0 0.02939(14)

loop_
_atom_site_Fourier_wave_vector_seq_id
_jana_atom_site_fourier_wave_vector_q1_coeff
1 1
2 2
3 3
4 4
5 5
6 6

loop_
_atom_site_occ_special_func_atom_site_label
_atom_site_occ_special_func_crenel_c
_atom_site_occ_special_func_crenel_w
La1 0 0.125
La2 0.107677(5) 0.0417
La3 -0.102483(6) 0.0417
Ti11 0 0.0417
Fe11 0 0.0417
Ti12 0.0417 0.0417
Fe12 0.0417 0.0417
Ti13 0.0833 0.0417
Fe13 0.0833 0.0417
Ti21 0 0.0417
Fe21 0 0.0417
Ti22 0.0417 0.0417
Fe22 0.0417 0.0417
Ti23 0.0833 0.0417
Fe23 0.0833 0.0417
O1 0 0.2083
O2 0 0.25
O3 0 0.25

loop_
_atom_type_symbol
_atom_type_scat_dispersion_real
_atom_type_scat_dispersion_imag
_atom_type_scat_source
Fe 0.3463 0.8444 'International Tables Vol C tables 4.2.6.8 and 6.1.1.1'
La -0.2871 2.4523 'International Tables Vol C tables 4.2.6.8 and 6.1.1.1'
O 0.0106 0.0060 'International Tables Vol C tables 4.2.6.8 and 6.1.1.1'
Ti 0.2776 0.4457 'International Tables Vol C tables 4.2.6.8 and 6.1.1.1'

loop_
_cell_wave_vector_seq_id
_cell_wave_vector_x
_cell_wave_vector_y
_cell_wave_vector_z
1 0.000000 0.083333 0.000000

loop_
_geom_bond_atom_site_label_1
_geom_bond_atom_site_label_2
_geom_bond_site_ssg_symmetry_2
_geom_bond_distance_av
_geom_bond_distance_min
_geom_bond_distance_max
La1 Ti11 1_5545 3.40323(15) 3.40323(15) 3.40323(15)
La1 Ti11 . 3.39319(15) 3.39319(15) 3.39319(15)
La1 Fe11 1_5545 3.40323(15) 3.40323(15) 3.40323(15)
La1 Fe11 . 3.39319(15) 3.39319(15) 3.39319(15)
La1 Ti21 1_4545 3.40286(15) 3.40286(15) 3.40286(15)
La1 Ti21 1_4555 3.39282(15) 3.39282(15) 3.39282(15)
La1 Fe21 1_4545 3.40286(15) 3.40286(15) 3.40286(15)
La1 Fe21 1_4555 3.39282(15) 3.39282(15) 3.39282(15)
La1 O1 1_5545 2.468(2) 2.468(2) 2.468(2)
La1 O1 . 3.082(2) 3.082(2) 3.082(2)
La1 O2 . 2.447(9) 2.447(9) 2.447(9)
La1 O2 7_5555 2.770(9) 2.770(9) 2.770(9)
La1 O3 1_4555 2.433(8) 2.433(8) 2.433(8)
La1 O3 7_5555 2.754(8) 2.754(8) 2.754(8)
La1 Ti121 6_5545 3.444(3) 3.444(3) 3.444(3)
La1 Fe121 6_5545 3.444(3) 3.444(3) 3.444(3)
La1 Ti221 6_5545 3.448(3) 3.448(3) 3.448(3)
La1 Fe221 6_5545 3.448(3) 3.448(3) 3.448(3)
La1 O11 8_4455 2.43(2) 2.43(2) 2.43(2)
La1 O11 8_4555 3.14(2) 3.14(2) 3.14(2)
La1 O21 8_4455 2.45(3) 2.45(3) 2.45(3)
La1 O31 8_3455 2.33(3) 2.33(3) 2.33(3)
La2 Ti13 1_5545 3.3872(7) 3.3872(7) 3.3872(7)
La2 Ti13 2_5645 3.3715(5) 3.3715(5) 3.3715(5)
La2 Fe13 1_5545 3.3872(7) 3.3872(7) 3.3872(7)
La2 Fe13 2_5645 3.3715(5) 3.3715(5) 3.3715(5)
La2 Ti23 1_4545 3.3882(6) 3.3882(6) 3.3882(6)
La2 Fe23 1_4545 3.3882(6) 3.3882(6) 3.3882(6)
La2 O1 1_5545 2.554(10) 2.554(10) 2.554(10)
La2 O2 . 2.441(19) 2.441(19) 2.441(19)
La2 O2 2_5645 2.556(18) 2.556(18) 2.556(18)
La2 O2 7_5555 3.467(17) 3.467(17) 3.467(17)
La2 O3 1_4555 2.395(19) 2.395(19) 2.395(19)
La2 O3 7_5555 3.432(16) 3.432(16) 3.432(16)
La2 O21 5_4555 3.412(14) 3.412(14) 3.412(14)
La3 Ti13 7_5565 3.4897(7) 3.4897(7) 3.4897(7)
La3 Fe13 7_5565 3.4897(7) 3.4897(7) 3.4897(7)
La3 Ti23 7_5565 3.4587(7) 3.4587(7) 3.4587(7)
La3 Fe23 7_5565 3.4587(7) 3.4587(7) 3.4587(7)
La3 O1 1_5545 2.834(9) 2.834(9) 2.834(9)
La3 O1 . 3.097(9) 3.097(9) 3.097(9)
La3 O2 . 2.870(16) 2.870(16) 2.870(16)
La3 O2 7_5555 2.518(19) 2.518(19) 2.518(19)
La3 O3 1_4555 2.806(16) 2.806(16) 2.806(16)
La3 O3 7_5555 2.444(19) 2.444(19) 2.444(19)
La3 O3 4_4455 3.067(18) 3.067(18) 3.067(18)
La3 O21 8_4455 1.054(13) 1.054(13) 1.054(13)
La3 O31 6_6645 3.47(3) 3.47(3) 3.47(3)
La3 O31 3_6555 3.425(14) 3.425(14) 3.425(14)
La3 O31 8_3455 1.096(13) 1.096(13) 1.096(13)
Ti11 O1 . 1.9820(19) 1.9820(19) 1.9820(19)
Ti11 O1 7_5565 1.9820(19) 1.9820(19) 1.9820(19)
Ti11 O2 . 1.967(9) 1.967(9) 1.967(9)
Ti11 O2 7_5565 1.967(9) 1.967(9) 1.967(9)
Ti11 La11 6_5555 3.2217(13) 3.2217(13) 3.2217(13)
Ti11 La11 6_5655 3.4399(12) 3.4399(12) 3.4399(12)
Ti11 La11 8_4455 3.4399(12) 3.4399(12) 3.4399(12)
Ti11 La11 8_4555 3.2217(13) 3.2217(13) 3.2217(13)
Ti11 O31 6_6655 3.02(3) 3.02(3) 3.02(3)
Ti11 O31 8_3455 3.02(3) 3.02(3) 3.02(3)
Fe11 O1 . 1.9820(19) 1.9820(19) 1.9820(19)
Fe11 O1 7_5565 1.9820(19) 1.9820(19) 1.9820(19)
Fe11 O2 . 1.967(9) 1.967(9) 1.967(9)
Fe11 O2 7_5565 1.967(9) 1.967(9) 1.967(9)
Fe11 La11 6_5555 3.2217(13) 3.2217(13) 3.2217(13)
Fe11 La11 6_5655 3.4399(12) 3.4399(12) 3.4399(12)
Fe11 La11 8_4455 3.4399(12) 3.4399(12) 3.4399(12)
Fe11 La11 8_4555 3.2217(13) 3.2217(13) 3.2217(13)
Fe11 O31 6_6655 3.02(3) 3.02(3) 3.02(3)
Fe11 O31 8_3455 3.02(3) 3.02(3) 3.02(3)
Ti13 O1 . 1.993(13) 1.993(13) 1.993(13)
Ti13 O1 7_5565 2.008(12) 2.008(12) 2.008(12)
Ti13 O2 . 1.829(18) 1.829(18) 1.829(18)
Ti13 O2 7_5565 2.216(16) 2.216(16) 2.216(16)
Ti13 La11 6_5555 3.3711(13) 3.3711(13) 3.3711(13)
Ti13 O21 6_5655 3.170(14) 3.170(14) 3.170(14)
Ti13 O31 6_6655 3.116(14) 3.116(14) 3.116(14)
Ti13 O31 8_3455 2.63(3) 2.63(3) 2.63(3)
Fe13 O1 . 1.993(13) 1.993(13) 1.993(13)
Fe13 O1 7_5565 2.008(12) 2.008(12) 2.008(12)
Fe13 O2 . 1.829(18) 1.829(18) 1.829(18)
Fe13 O2 7_5565 2.216(16) 2.216(16) 2.216(16)
Fe13 La11 6_5555 3.3711(13) 3.3711(13) 3.3711(13)
Fe13 O21 6_5655 3.170(14) 3.170(14) 3.170(14)
Fe13 O31 6_6655 3.116(14) 3.116(14) 3.116(14)
Fe13 O31 8_3455 2.63(3) 2.63(3) 2.63(3)
Ti21 O1 1_6555 1.9889(19) 1.9889(19) 1.9889(19)
Ti21 O1 7_5565 1.9889(19) 1.9889(19) 1.9889(19)
Ti21 O3 . 1.974(7) 1.974(7) 1.974(7)
Ti21 O3 7_6565 1.974(7) 1.974(7) 1.974(7)
Ti21 La11 6_5555 3.2285(13) 3.2285(13) 3.2285(13)
Ti21 La11 6_5655 3.4523(12) 3.4523(12) 3.4523(12)
Ti21 La11 8_5455 3.4523(12) 3.4523(12) 3.4523(12)
Ti21 La11 8_5555 3.2285(13) 3.2285(13) 3.2285(13)
Ti21 O21 6_5655 3.29(3) 3.29(3) 3.29(3)
Ti21 O21 8_5455 3.29(3) 3.29(3) 3.29(3)
Fe21 O1 1_6555 1.9889(19) 1.9889(19) 1.9889(19)
Fe21 O1 7_5565 1.9889(19) 1.9889(19) 1.9889(19)
Fe21 O3 . 1.974(7) 1.974(7) 1.974(7)
Fe21 O3 7_6565 1.974(7) 1.974(7) 1.974(7)
Fe21 La11 6_5555 3.2285(13) 3.2285(13) 3.2285(13)
Fe21 La11 6_5655 3.4523(12) 3.4523(12) 3.4523(12)
Fe21 La11 8_5455 3.4523(12) 3.4523(12) 3.4523(12)
Fe21 La11 8_5555 3.2285(13) 3.2285(13) 3.2285(13)
Fe21 O21 6_5655 3.29(3) 3.29(3) 3.29(3)
Fe21 O21 8_5455 3.29(3) 3.29(3) 3.29(3)
Ti23 O1 1_6555 2.022(13) 2.022(13) 2.022(13)
Ti23 O1 7_5565 1.978(12) 1.978(12) 1.978(12)
Ti23 O3 . 1.777(18) 1.777(18) 1.777(18)
Ti23 O3 7_6565 2.266(15) 2.266(15) 2.266(15)
Ti23 La11 6_5555 3.4097(13) 3.4097(13) 3.4097(13)
Ti23 O21 5_5555 3.020(13) 3.020(13) 3.020(13)
Ti23 O21 6_5655 3.245(14) 3.245(14) 3.245(14)
Ti23 O21 8_5455 3.24(3) 3.24(3) 3.24(3)
Ti23 O31 5_4555 3.231(14) 3.231(14) 3.231(14)
Ti23 O31 6_6655 2.926(14) 2.926(14) 2.926(14)
Fe23 O1 1_6555 2.022(13) 2.022(13) 2.022(13)
Fe23 O1 7_5565 1.978(12) 1.978(12) 1.978(12)
Fe23 O3 . 1.777(18) 1.777(18) 1.777(18)
Fe23 O3 7_6565 2.266(15) 2.266(15) 2.266(15)
Fe23 La11 6_5555 3.4097(13) 3.4097(13) 3.4097(13)
Fe23 O21 5_5555 3.020(13) 3.020(13) 3.020(13)
Fe23 O21 6_5655 3.245(14) 3.245(14) 3.245(14)
Fe23 O21 8_5455 3.24(3) 3.24(3) 3.24(3)
Fe23 O31 5_4555 3.231(14) 3.231(14) 3.231(14)
Fe23 O31 6_6655 2.926(14) 2.926(14) 2.926(14)
O1 O2 . 2.835(17) 2.779(19) 2.94(2)
O1 O2 7_5565 2.809(17) 2.75(2) 2.87(2)
O1 O3 1_4555 2.836(16) 2.780(19) 2.93(2)
O1 O3 7_5565 2.806(17) 2.72(2) 2.89(2)
O1 La11 8_4455 2.802(6) 2.755(11) 2.8491(18)
O1 La11 8_4555 2.579(6) 2.5777(19) 2.579(10)
O1 O11 8_4465 3.39(2) 3.36(2) 3.41(2)
O1 O21 6_4655 4.14(3) 3.39(4) 4.676(19)
O1 O21 8_4455 3.36(3) 2.797(16) 4.02(4)
O1 O31 6_6655 3.91(3) 2.94(4) 4.601(19)
O1 O31 8_3455 3.00(3) 2.555(16) 3.50(4)
O2 O2 7_5555 3.39(2) 3.36(2) 3.451(13)
O2 O3 1_4555 3.44(2) 3.23(2) 3.69(3)
O2 La11 6_5655 3.201(13) 3.150(9) 3.251(17)
O2 La11 8_4555 2.676(13) 2.669(16) 2.683(9)
O2 Ti121 6_5645 1.838(16) 1.838(16) 1.838(16)
O2 Ti121 8_4555 2.160(9) 2.160(9) 2.160(9)
O2 Fe121 6_5645 1.838(16) 1.838(16) 1.838(16)
O2 Fe121 8_4555 2.160(9) 2.160(9) 2.160(9)
O2 O11 6_5645 2.79(3) 2.77(3) 2.80(3)
O2 O11 8_4555 2.79(3) 2.75(3) 2.83(3)
O2 O21 6_5645 3.85(3) 2.96(2) 4.90(4)
O2 O21 8_4455 4.28(3) 3.28(2) 5.37(4)
O2 O21 8_4555 3.76(3) 2.99(3) 4.54(4)
O2 O31 6_6645 2.77(3) 2.11(4) 3.21(2)
O2 O31 8_3455 3.25(3) 3.06(4) 3.46(3)
O2 O31 8_3555 2.49(3) 2.45(3) 2.54(4)
O3 O3 7_6555 3.270(19) 3.20(2) 3.407(10)
O3 La11 6_5655 3.237(12) 3.179(8) 3.295(16)
O3 La11 8_5555 2.713(12) 2.709(8) 2.717(16)
O3 Ti221 6_6645 1.828(16) 1.828(16) 1.828(16)
O3 Ti221 8_4555 2.169(8) 2.169(8) 2.169(8)
O3 Fe221 6_6645 1.828(16) 1.828(16) 1.828(16)
O3 Fe221 8_4555 2.169(8) 2.169(8) 2.169(8)
O3 O11 6_5645 2.85(3) 2.82(3) 2.88(3)
O3 O11 8_5555 2.84(3) 2.78(3) 2.89(2)
O3 O21 5_5555 2.09(2) 2.09(2) 2.09(2)
O3 O21 6_5645 2.58(3) 1.84(4) 3.05(2)
O3 O21 8_5455 3.46(3) 3.32(2) 3.66(3)
O3 O21 8_5555 2.30(3) 2.27(3) 2.33(3)
O3 O31 5_4555 2.21(2) 2.21(2) 2.21(2)
O3 O31 6_6645 3.88(3) 3.01(2) 4.94(4)
O3 O31 8_4455 4.00(3) 3.07(2) 4.97(4)
O3 O31 8_4555 3.86(3) 3.11(3) 4.61(4)
La11 Ti121 1_5545 3.364(4) 3.364(4) 3.364(4)
La11 Ti121 . 3.460(4) 3.460(4) 3.460(4)
La11 Ti121 3_6655 3.409(4) 3.409(4) 3.409(4)
La11 Ti121 3_6665 3.374(4) 3.374(4) 3.374(4)
La11 Fe121 1_5545 3.364(4) 3.364(4) 3.364(4)
La11 Fe121 . 3.460(4) 3.460(4) 3.460(4)
La11 Fe121 3_6655 3.409(4) 3.409(4) 3.409(4)
La11 Fe121 3_6665 3.374(4) 3.374(4) 3.374(4)
La11 Ti221 1_4545 3.388(4) 3.388(4) 3.388(4)
La11 Ti221 1_4555 3.470(4) 3.470(4) 3.470(4)
La11 Ti221 3_6655 3.407(4) 3.407(4) 3.407(4)
La11 Ti221 3_6665 3.385(4) 3.385(4) 3.385(4)
La11 Fe221 1_4545 3.388(4) 3.388(4) 3.388(4)
La11 Fe221 1_4555 3.470(4) 3.470(4) 3.470(4)
La11 Fe221 3_6655 3.407(4) 3.407(4) 3.407(4)
La11 Fe221 3_6665 3.385(4) 3.385(4) 3.385(4)
La11 O11 1_5545 2.66(2) 2.622(19) 2.71(2)
La11 O11 . 2.95(2) 2.93(2) 2.966(19)
La11 O21 . 2.75(3) 2.10(2) 3.40(3)
La11 O21 3_5655 3.42(3) 3.00(3) 3.84(3)
La11 O31 1_4555 2.55(3) 1.95(2) 3.15(3)
La11 O31 3_7655 3.27(3) 2.75(3) 3.79(3)
Ti121 O11 . 1.92(3) 1.92(3) 1.92(3)
Ti121 O11 3_6665 1.98(3) 1.98(3) 1.98(3)
Ti121 O21 3_6665 2.75(3) 2.75(3) 2.75(3)
Ti121 O31 1_4555 1.11(3) 1.11(3) 1.11(3)
Ti121 O31 3_7665 1.94(3) 1.94(3) 1.94(3)
Fe121 O11 . 1.92(3) 1.92(3) 1.92(3)
Fe121 O11 3_6665 1.98(3) 1.98(3) 1.98(3)
Fe121 O21 3_6665 2.75(3) 2.75(3) 2.75(3)
Fe121 O31 1_4555 1.11(3) 1.11(3) 1.11(3)
Fe121 O31 3_7665 1.94(3) 1.94(3) 1.94(3)
Ti221 O11 1_6555 2.03(3) 2.03(3) 2.03(3)
Ti221 O11 3_6665 2.03(3) 2.03(3) 2.03(3)
Ti221 O21 1_6555 0.55(3) 0.55(3) 0.55(3)
Ti221 O21 3_6665 1.70(3) 1.70(3) 1.70(3)
Ti221 O31 3_7665 2.84(3) 2.84(3) 2.84(3)
Fe221 O11 1_6555 2.03(3) 2.03(3) 2.03(3)
Fe221 O11 3_6665 2.03(3) 2.03(3) 2.03(3)
Fe221 O21 1_6555 0.55(3) 0.55(3) 0.55(3)
Fe221 O21 3_6665 1.70(3) 1.70(3) 1.70(3)
Fe221 O31 3_7665 2.84(3) 2.84(3) 2.84(3)
O11 O21 . 1.77(4) 1.21(3) 2.33(4)
O11 O21 3_5665 2.71(4) 1.88(4) 3.54(4)
O11 O31 1_4555 1.89(4) 1.41(3) 2.37(4)
O11 O31 3_7665 2.88(4) 2.15(4) 3.60(4)
O21 O21 3_5665 1.87(4) 1.87(4) 1.87(4)
O21 O31 1_3555 6.08(4) 3.49(5) 8.05(2)
O21 O31 1_4555 1.99(4) 0.32(2) 4.44(5)
O21 O31 3_6665 4.39(4) 2.90(4) 5.88(5)
O21 O31 3_7665 4.52(4) 3.16(4) 5.89(5)
O31 O31 3_8665 2.71(4) 2.71(4) 2.71(4)

loop_
_jana_cell_twin_matrix_id
_jana_cell_twin_volume_fraction
_jana_cell_twin_matrix_1_1
_jana_cell_twin_matrix_1_2
_jana_cell_twin_matrix_1_3
_jana_cell_twin_matrix_2_1
_jana_cell_twin_matrix_2_2
_jana_cell_twin_matrix_2_3
_jana_cell_twin_matrix_3_1
_jana_cell_twin_matrix_3_2
_jana_cell_twin_matrix_3_3
1 0.6160(12) 1 0 0 0 1 0 0 0 1
2 0.3840(12) 1 0 0 0 -1 0 0 0 -1

loop_
_jana_atom_site_crenel_ortho_func_id
_jana_atom_site_crenel_ortho_func_c
_jana_atom_site_crenel_ortho_func_w
_jana_atom_site_crenel_ortho_func_eps
1 0.000000 0.125000 0.950000
2 0.000000 0.208333 0.950000
3 0.000000 0.250000 0.950000
4 0.000000 0.250000 0.950000

loop_
_jana_atom_site_displace_crenel_ortho_atom_site_label
_jana_atom_site_displace_crenel_ortho_axis
_jana_atom_site_displace_crenel_ortho_id
_jana_atom_site_displace_crenel_ortho_param_order
_jana_atom_site_displace_crenel_ortho_param_coeff
La1 x 1 1 -0.00075(5)
La1 y 1 1 0.03292(3)
La1 z 1 1 0.00208(3)
La1 x 1 2 0.00025(3)
La1 y 1 2 0.00111(4)
La1 z 1 2 -0.00113(4)
O1 x 2 1 0.0003(3)
O1 y 2 1 0.0107(4)
O1 z 2 1 -0.0137(3)
O1 x 2 2 -0.0002(3)
O1 y 2 2 0.0140(4)
O1 z 2 2 0.0024(4)
O1 x 2 3 -0.0011(4)
O1 y 2 3 0.0036(5)
O1 z 2 3 0.0074(4)
O1 x 2 4 0.0004(4)
O1 y 2 4 -0.0155(5)
O1 z 2 4 0.0013(5)
O2 x 3 1 -0.0006(3)
O2 y 3 1 0.0343(3)
O2 z 3 1 0.0035(3)
O2 x 3 2 -0.0092(3)
O2 y 3 2 -0.0059(3)
O2 z 3 2 0.0154(3)
O2 x 3 3 0.0112(3)
O2 y 3 3 -0.0057(4)
O2 z 3 3 -0.0083(4)
O2 x 3 4 0.0048(3)
O2 y 3 4 0.0081(4)
O2 z 3 4 -0.0027(4)
O2 x 3 5 -0.0118(4)
O2 y 3 5 0.0048(6)
O2 z 3 5 0.0044(5)
O2 x 3 6 0
O2 y 3 6 0
O2 z 3 6 0
O3 x 4 1 0.0000(3)
O3 y 4 1 0.0356(3)
O3 z 4 1 0.0012(3)
O3 x 4 2 0.0059(3)
O3 y 4 2 0.0006(3)
O3 z 4 2 0.0174(3)
O3 x 4 3 -0.0114(3)
O3 y 4 3 -0.0061(4)
O3 z 4 3 -0.0063(4)
O3 x 4 4 -0.0027(3)
O3 y 4 4 0.0058(4)
O3 z 4 4 -0.0021(4)
O3 x 4 5 0.0125(4)
O3 y 4 5 0.0060(6)
O3 z 4 5 0.0020(5)
O3 x 4 6 0
O3 y 4 6 0
O3 z 4 6 0

loop_
_jana_atom_site_u_crenel_ortho_atom_site_label
_jana_atom_site_u_crenel_ortho_tens_elem
_jana_atom_site_u_crenel_ortho_id
_jana_atom_site_u_crenel_ortho_param_order
_jana_atom_site_u_crenel_ortho_param_coeff
La1 U11 1 1 0.00027(5)
La1 U22 1 1 0.00124(7)
La1 U33 1 1 0.00074(6)
La1 U12 1 1 -0.00046(6)
La1 U13 1 1 0.00015(5)
La1 U23 1 1 -0.00042(5)
La1 U11 1 2 0.00111(6)
La1 U22 1 2 -0.00062(8)
La1 U33 1 2 -0.00035(6)
La1 U12 1 2 -0.00110(11)
La1 U13 1 2 0.00022(12)
La1 U23 1 2 0.00059(5)
